data_7100208
loop_
_publ_author_name
'John Lavigne'
'Weijun Niu.'
'Brett M. Rambo'
'Mark D. Smith'

_publ_section_title
;
Substituent Effects on the Structure and
Supramolecular Assembly of Bis(dioxaborole)s
;
_journal_name_full 'Chemical Communications'
_journal_paper_doi 10.1039/b507475d
_journal_year 2005
_chemical_formula_moiety 'C18 H12 B2 O4'
_chemical_formula_sum 'C18 H12 B2 O4'
_chemical_formula_weight 313.90
_space_group_IT_number 15
_symmetry_cell_setting monoclinic
_symmetry_space_group_name_Hall '-C 2yc'
_symmetry_space_group_name_H-M 'C 1 2/c 1'
_cell_angle_alpha 90.00
_cell_angle_beta 95.6950(10)
_cell_angle_gamma 90.00
_cell_formula_units_Z 4
_cell_length_a 11.2841(9)
_cell_length_b 5.5991(4)
_cell_length_c 22.8642(18)
_cell_measurement_temperature 150(2)
_cell_volume 1437.45(19)
_diffrn_ambient_temperature 150(2)
_exptl_crystal_density_diffrn 1.450
_cod_depositor_comments
;
The following automatic conversions were performed:
'_symmetry_cell_setting' value 'Monoclinic' changed to 'monoclinic'
according to '/home/saulius/struct/CIF-dictionaries/cif_core.dic'
dictionary named 'cif_core.dic' version 2.4.1 from 2010-06-29.

Automatic conversion script
Id: cif_fix_enum 1527 2010-12-29 10:47:43Z saulius 
;
_cod_original_sg_symbol_H-M 'C 2/c'
_cod_database_code 7100208

loop_
_symmetry_equiv_pos_as_xyz
'x, y, z'
'-x, y, -z+1/2'
'x+1/2, y+1/2, z'
'-x+1/2, y+1/2, -z+1/2'
'-x, -y, -z'
'x, -y, z-1/2'
'-x+1/2, -y+1/2, -z'
'x+1/2, -y+1/2, z-1/2'

loop_
_atom_site_label
_atom_site_type_symbol
_atom_site_fract_x
_atom_site_fract_y
_atom_site_fract_z
_atom_site_U_iso_or_equiv
_atom_site_adp_type
_atom_site_occupancy
_atom_site_symmetry_multiplicity
_atom_site_calc_flag
_atom_site_refinement_flags
_atom_site_disorder_assembly
_atom_site_disorder_group
B1 B 0.26687(14) 0.3403(3) 0.58152(7) 0.0278(4) Uani 1 1 d . . .
O1 O 0.16913(8) 0.22744(18) 0.60173(4) 0.0286(3) Uani 1 1 d . . .
O2 O 0.37285(8) 0.23118(18) 0.60318(4) 0.0292(3) Uani 1 1 d . . .
C1 C 0.25815(12) 0.5554(3) 0.53926(6) 0.0271(3) Uani 1 1 d . . .
C2 C 0.14778(12) 0.6528(3) 0.51905(6) 0.0300(3) Uani 1 1 d . . .
H2 H 0.0773 0.5873 0.5321 0.030(4) Uiso 1 1 calc R . .
C3 C 0.13950(12) 0.8433(3) 0.48032(6) 0.0300(3) Uani 1 1 d . . .
H3 H 0.0634 0.9061 0.4669 0.031(4) Uiso 1 1 calc R . .
C4 C 0.21627(12) 0.0418(3) 0.63665(6) 0.0265(3) Uani 1 1 d . . .
C5 C 0.33926(12) 0.0444(3) 0.63759(6) 0.0265(3) Uani 1 1 d . . .
C6 C 0.40997(13) -0.1233(3) 0.66780(6) 0.0314(4) Uani 1 1 d . . .
H6 H 0.4942 -0.1217 0.6681 0.038(4) Uiso 1 1 calc R . .
C7 C 0.35127(13) -0.2957(3) 0.69801(6) 0.0319(4) Uani 1 1 d . . .
H7 H 0.3967 -0.4147 0.7197 0.037(4) Uiso 1 1 calc R . .
C8 C 0.22783(13) -0.2980(3) 0.69720(6) 0.0315(4) Uani 1 1 d . . .
H8 H 0.1909 -0.4181 0.7185 0.036(4) Uiso 1 1 calc R . .
C9 C 0.15748(12) -0.1282(3) 0.66593(6) 0.0303(3) Uani 1 1 d . . .
H9 H 0.0731 -0.1298 0.6649 0.033(4) Uiso 1 1 calc R . .

loop_
_atom_site_aniso_label
_atom_site_aniso_U_11
_atom_site_aniso_U_22
_atom_site_aniso_U_33
_atom_site_aniso_U_23
_atom_site_aniso_U_13
_atom_site_aniso_U_12
B1 0.0282(8) 0.0297(9) 0.0255(8) -0.0076(7) 0.0026(6) -0.0012(7)
O1 0.0261(5) 0.0284(6) 0.0311(5) 0.0005(4) 0.0015(4) 0.0003(4)
O2 0.0260(5) 0.0294(6) 0.0325(5) 0.0010(4) 0.0043(4) -0.0011(4)
C1 0.0296(7) 0.0270(8) 0.0244(7) -0.0057(6) 0.0023(5) -0.0008(6)
C2 0.0253(7) 0.0342(9) 0.0306(7) -0.0023(6) 0.0038(5) -0.0040(6)
C3 0.0250(7) 0.0342(9) 0.0305(7) -0.0014(6) 0.0015(5) 0.0027(6)
C4 0.0276(7) 0.0268(8) 0.0248(7) -0.0045(6) 0.0006(5) 0.0012(6)
C5 0.0268(7) 0.0266(8) 0.0264(7) -0.0035(6) 0.0040(5) -0.0021(6)
C6 0.0266(7) 0.0341(9) 0.0333(8) -0.0027(6) 0.0019(6) 0.0024(6)
C7 0.0358(8) 0.0296(9) 0.0299(7) -0.0001(6) 0.0004(6) 0.0043(7)
C8 0.0365(8) 0.0295(8) 0.0288(7) -0.0010(6) 0.0045(6) -0.0050(6)
C9 0.0263(7) 0.0335(9) 0.0313(7) -0.0037(6) 0.0037(6) -0.0033(6)

loop_
_geom_bond_atom_site_label_1
_geom_bond_atom_site_label_2
_geom_bond_distance
_geom_bond_site_symmetry_2
_geom_bond_publ_flag
B1 O1 1.3894(19) . ?
B1 O2 1.3897(19) . ?
B1 C1 1.541(2) . ?
O1 C4 1.3843(17) . ?
O2 C5 1.3842(17) . ?
C1 C2 1.395(2) . ?
C1 C3 1.399(2) 7_566 ?
C2 C3 1.384(2) . ?
C2 H2 0.9500 . ?
C3 C1 1.399(2) 7_566 ?
C3 H3 0.9500 . ?
C4 C9 1.372(2) . ?
C4 C5 1.3859(19) . ?
C5 C6 1.373(2) . ?
C6 C7 1.392(2) . ?
C6 H6 0.9500 . ?
C7 C8 1.391(2) . ?
C7 H7 0.9500 . ?
C8 C9 1.390(2) . ?
C8 H8 0.9500 . ?
C9 H9 0.9500 . ?
